data_4323400
loop_
_publ_author_name
'Ilia A. Guzei'
'Glenn P. A. Yap'
'Charles H. Winter'

_publ_contact_author
;
Winter, Charles H.
Chemistry Department
Wayne State University
Detroit, MI  48202
USA
;
_publ_contact_author_email cwinter@sun.science.wayne.edu
_publ_contact_author_fax 313-577-1377
_publ_contact_author_phone 313-577-5224
_publ_section_title
;
 Tantalum Complexes Bearing \h1-, \h2-, and "Slipped" \h2-Pyrazolato
 Ligands
;
_journal_name_full 'Inorganic Chemistry'
_journal_page_first 1738
_journal_page_last 1739
_journal_paper_doi 10.1021/ic970185j
_journal_volume 36
_journal_year 1997
_chemical_compound_source 'own crystals'
_chemical_formula_sum 'C25 H35 N10 Ta'
_chemical_formula_weight 656.58
_chemical_melting_point 159
_chemical_name_systematic
;
 pentakis(3,5-dimethylpyrazolato)tantalum(V)
;
_space_group_IT_number 14
_symmetry_cell_setting monoclinic
_symmetry_space_group_name_Hall '-P 2yn'
_symmetry_space_group_name_H-M 'P 1 21/n 1'
_atom_sites_solution_hydrogens geom
_atom_sites_solution_primary direct
_atom_sites_solution_secondary difmap
_audit_creation_method SHELXL
_cell_angle_alpha 90.00
_cell_angle_beta 91.27(2)
_cell_angle_gamma 90.00
_cell_formula_units_Z 4
_cell_length_a 12.382(5)
_cell_length_b 14.108(6)
_cell_length_c 17.150(4)
_cell_measurement_reflns_used 36
_cell_measurement_temperature 293(2)
_cell_measurement_theta_max 15
_cell_measurement_theta_min 10
_cell_volume 2995.1(19)
_computing_data_collection
;
P3/P4-PC Diffractometer program (Siemens 1989-91)
;
_diffrn_ambient_temperature 293(2)
_diffrn_measurement_device 'Nicolet P2'
_diffrn_measurement_method 'profile data from theta/2theta scans'
_diffrn_radiation_monochromator graphite
_diffrn_radiation_source 'fine-focus sealed tube'
_diffrn_radiation_type MoK\a
_diffrn_radiation_wavelength 0.71073
_diffrn_reflns_av_R_equivalents 0.0368
_diffrn_reflns_av_sigmaI/netI 0.0394
_diffrn_reflns_limit_h_max 11
_diffrn_reflns_limit_h_min -1
_diffrn_reflns_limit_k_max 15
_diffrn_reflns_limit_k_min -1
_diffrn_reflns_limit_l_max 18
_diffrn_reflns_limit_l_min -18
_diffrn_reflns_number 4674
_diffrn_reflns_theta_max 22.57
_diffrn_reflns_theta_min 2.38
_diffrn_standards_decay_% <1
_diffrn_standards_interval_count 98
_diffrn_standards_number 2
_exptl_absorpt_coefficient_mu 3.700
_exptl_absorpt_correction_type empirical
_exptl_crystal_colour orange
_exptl_crystal_density_diffrn 1.456
_exptl_crystal_description brick
_exptl_crystal_F_000 1312
_exptl_crystal_size_max 0.4
_exptl_crystal_size_mid 0.3
_exptl_crystal_size_min 0.3
_refine_diff_density_max 1.497
_refine_diff_density_min -0.993
_refine_diff_density_rms 0.099
_refine_ls_extinction_method none
_refine_ls_goodness_of_fit_all 1.081
_refine_ls_goodness_of_fit_obs 1.153
_refine_ls_matrix_type full
_refine_ls_number_parameters 335
_refine_ls_number_reflns 3640
_refine_ls_number_restraints 0
_refine_ls_restrained_S_all 1.092
_refine_ls_restrained_S_obs 1.153
_refine_ls_R_factor_all 0.0479
_refine_ls_R_factor_obs 0.0357
_refine_ls_shift/esd_max 0.103
_refine_ls_shift/esd_mean 0.003
_refine_ls_structure_factor_coef Fsqd
_refine_ls_weighting_details 'w=1/[\s^2^(Fo^2^)+(0.0557P)^2^+4.7172P] where P=(Fo^2^+2Fc^2^)/3'
_refine_ls_weighting_scheme calc
_refine_ls_wR_factor_all 0.1007
_refine_ls_wR_factor_obs 0.0952
_reflns_number_observed 2975
_reflns_number_total 3646
_reflns_observed_criterion >2sigma(I)
_cod_data_source_file ic970185j_1.cif
_cod_data_source_block C25H35N10Ta
_cod_depositor_comments
;
The following automatic conversions were performed:

'_refine_ls_weighting_scheme' value 'calc
w=1/[\s^2^(Fo^2^)+(0.0557P)^2^+4.7172P] where P=(Fo^2^+2Fc^2^)/3' was
changed to 'calc'. New tag '_refine_ls_weighting_details' was
created. The value of the new tag was set to
'w=1/[\s^2^(Fo^2^)+(0.0557P)^2^+4.7172P] where P=(Fo^2^+2Fc^2^)/3'.

Automatic conversion script
Id: cif_fix_values 3143 2015-03-26 13:38:13Z robertas 
;
_cod_database_code 4323400

loop_
_symmetry_equiv_pos_as_xyz
'x, y, z'
'-x+1/2, y+1/2, -z+1/2'
'-x, -y, -z'
'x-1/2, -y-1/2, z-1/2'

loop_
_atom_site_aniso_label
_atom_site_aniso_U_11
_atom_site_aniso_U_22
_atom_site_aniso_U_33
_atom_site_aniso_U_23
_atom_site_aniso_U_13
_atom_site_aniso_U_12
Ta 0.0507(3) 0.0422(2) 0.0399(2) -0.0038(2) -0.00393(14) -0.0059(2)
N1 0.058(5) 0.051(4) 0.046(4) -0.003(3) -0.005(3) -0.014(4)
N2 0.059(5) 0.057(4) 0.043(4) -0.005(3) -0.005(3) -0.009(4)
N3 0.046(5) 0.046(4) 0.046(4) 0.000(3) -0.002(3) 0.000(3)
N4 0.044(5) 0.057(4) 0.054(4) -0.004(4) 0.005(3) -0.001(4)
N5 0.063(5) 0.071(5) 0.050(4) -0.003(4) -0.012(4) -0.006(4)
N6 0.075(6) 0.064(5) 0.039(4) -0.005(4) -0.010(4) -0.010(4)
N7 0.054(5) 0.046(4) 0.058(4) 0.007(4) -0.004(4) -0.005(4)
N8 0.042(4) 0.041(3) 0.051(4) 0.003(3) -0.011(3) -0.011(3)
N9 0.067(5) 0.050(4) 0.053(4) -0.010(3) -0.012(4) -0.013(4)
N10 0.082(6) 0.057(5) 0.061(5) -0.012(4) -0.003(4) 0.000(4)
C1 0.143(11) 0.047(6) 0.090(8) 0.006(5) -0.019(7) -0.010(7)
C2 0.098(9) 0.058(7) 0.043(5) 0.013(4) -0.020(5) -0.029(6)
C3 0.086(9) 0.090(9) 0.061(6) 0.013(6) -0.008(6) -0.046(7)
C4 0.053(7) 0.094(8) 0.054(5) 0.014(5) -0.006(4) -0.020(6)
C5 0.076(9) 0.155(14) 0.130(11) 0.024(10) 0.026(8) -0.019(9)
C6 0.064(7) 0.065(6) 0.075(6) 0.020(5) 0.004(5) -0.009(5)
C7 0.047(5) 0.045(5) 0.052(5) -0.006(4) 0.001(4) 0.003(4)
C8 0.059(6) 0.056(5) 0.049(5) 0.002(4) 0.001(4) 0.017(5)
C9 0.049(6) 0.064(5) 0.050(5) -0.008(4) -0.007(4) 0.013(5)
C10 0.052(6) 0.098(8) 0.079(7) -0.015(6) -0.013(5) 0.019(6)
C11 0.079(10) 0.172(14) 0.103(9) 0.008(10) -0.037(7) 0.002(9)
C12 0.078(8) 0.072(7) 0.080(8) -0.002(5) -0.025(6) -0.002(6)
C13 0.108(10) 0.089(8) 0.056(6) -0.014(6) -0.026(6) -0.001(7)
C14 0.111(10) 0.049(6) 0.049(6) 0.001(4) -0.012(6) -0.001(6)
C15 0.140(11) 0.078(7) 0.056(6) -0.003(6) -0.004(7) 0.009(7)
C16 0.065(8) 0.091(8) 0.117(9) 0.019(7) 0.009(6) -0.006(6)
C17 0.038(6) 0.055(6) 0.078(6) 0.027(5) 0.003(5) 0.002(4)
C18 0.048(6) 0.055(5) 0.065(6) 0.007(5) 0.009(5) 0.001(5)
C19 0.056(6) 0.040(4) 0.042(4) 0.002(4) -0.001(4) 0.003(4)
C20 0.064(6) 0.056(5) 0.045(5) -0.007(4) 0.003(4) -0.008(5)
C21 0.117(11) 0.075(8) 0.152(12) -0.012(8) -0.022(9) -0.043(8)
C22 0.102(9) 0.048(6) 0.087(7) -0.018(6) -0.023(6) -0.015(6)
C23 0.125(11) 0.054(6) 0.102(9) -0.037(6) -0.034(8) 0.005(7)
C24 0.117(9) 0.060(6) 0.055(6) -0.022(5) -0.024(6) 0.020(7)
C25 0.133(11) 0.111(10) 0.074(7) -0.037(7) -0.019(7) 0.050(9)

loop_
_atom_site_label
_atom_site_type_symbol
_atom_site_fract_x
_atom_site_fract_y
_atom_site_fract_z
_atom_site_U_iso_or_equiv
_atom_site_thermal_displace_type
_atom_site_occupancy
_atom_site_calc_flag
_atom_site_refinement_flags
_atom_site_disorder_group
Ta Ta 0.03650(3) 0.89739(2) 0.22548(2) 0.0444(2) Uani 1 d . .
N1 N 0.0965(6) 1.0372(5) 0.2219(4) 0.052(2) Uani 1 d . .
N2 N 0.1743(6) 0.9735(5) 0.2032(4) 0.053(2) Uani 1 d . .
N3 N 0.1209(6) 0.8616(5) 0.3332(4) 0.046(2) Uani 1 d . .
N4 N 0.2259(5) 0.8948(5) 0.3450(4) 0.052(2) Uani 1 d . .
N5 N -0.0884(6) 0.9275(5) 0.1440(4) 0.061(2) Uani 1 d . .
N6 N 0.0020(6) 0.9040(5) 0.1032(4) 0.060(2) Uani 1 d . .
N7 N -0.1803(6) 0.8945(5) 0.2956(4) 0.053(2) Uani 1 d . .
N8 N -0.0811(5) 0.9396(4) 0.3049(4) 0.045(2) Uani 1 d . .
N9 N -0.0168(6) 0.7580(5) 0.2201(4) 0.057(2) Uani 1 d . .
N10 N 0.0893(7) 0.7583(5) 0.1917(4) 0.067(2) Uani 1 d . .
C1 C 0.0698(10) 1.2111(7) 0.2302(6) 0.094(4) Uani 1 d . .
H1A H 0.1071(31) 1.2664(9) 0.2122(42) 0.140 Uiso 1 calc R .
H1B H 0.0593(55) 1.2160(31) 0.2853(7) 0.140 Uiso 1 calc R .
H1C H 0.0010(26) 1.2063(27) 0.2036(38) 0.140 Uiso 1 calc R .
C2 C 0.1352(10) 1.1254(6) 0.2136(5) 0.066(3) Uani 1 d . .
C3 C 0.2398(10) 1.1161(8) 0.1894(6) 0.079(3) Uani 1 d . .
H3 H 0.2872(10) 1.1656(8) 0.1795(6) 0.119 Uiso 1 calc R .
C4 C 0.2623(8) 1.0214(9) 0.1823(5) 0.067(3) Uani 1 d . .
C5 C 0.3622(10) 0.9689(11) 0.1614(8) 0.120(5) Uani 1 d . .
H5A H 0.4241(12) 1.0084(29) 0.1712(58) 0.180 Uiso 1 calc R .
H5B H 0.3585(39) 0.9521(66) 0.1071(17) 0.180 Uiso 1 calc R .
H5C H 0.3682(46) 0.9124(40) 0.1924(45) 0.180 Uiso 1 calc R .
C6 C -0.0126(7) 0.7588(7) 0.4061(5) 0.068(3) Uani 1 d . .
H6A H -0.0113(21) 0.7251(37) 0.4547(18) 0.101 Uiso 1 calc R .
H6B H -0.0229(25) 0.7147(32) 0.3639(21) 0.101 Uiso 1 calc R .
H6C H -0.0707(9) 0.8037(8) 0.4055(36) 0.101 Uiso 1 calc R .
C7 C 0.0911(6) 0.8093(6) 0.3968(5) 0.048(2) Uani 1 d . .
C8 C 0.1774(7) 0.8093(6) 0.4487(5) 0.054(2) Uani 1 d . .
H8 H 0.1812(7) 0.7796(6) 0.4972(5) 0.082 Uiso 1 calc R .
C9 C 0.2581(7) 0.8626(7) 0.4142(5) 0.054(2) Uani 1 d . .
C10 C 0.3684(7) 0.8864(8) 0.4455(6) 0.077(3) Uani 1 d . .
H10A H 0.3921(23) 0.8381(25) 0.4814(29) 0.115 Uiso 1 calc R .
H10B H 0.3663(13) 0.9463(23) 0.4721(34) 0.115 Uiso 1 calc R .
H10C H 0.4178(13) 0.8902(46) 0.4033(7) 0.115 Uiso 1 calc R .
C11 C -0.2854(10) 0.9431(11) 0.1200(8) 0.119(5) Uani 1 d . .
H11A H -0.3367(11) 0.9112(60) 0.0865(38) 0.178 Uiso 1 calc R .
H11B H -0.2980(30) 1.0102(13) 0.1177(57) 0.178 Uiso 1 calc R .
H11C H -0.2934(28) 0.9214(68) 0.1726(23) 0.178 Uiso 1 calc R .
C12 C -0.1744(9) 0.9224(7) 0.0942(6) 0.077(3) Uani 1 d . .
C13 C -0.1355(11) 0.8962(8) 0.0220(6) 0.085(3) Uani 1 d . .
H13 H -0.1764(11) 0.8886(8) -0.0237(6) 0.127 Uiso 1 calc R .
C14 C -0.0255(10) 0.8834(6) 0.0302(5) 0.070(3) Uani 1 d . .
C15 C 0.0546(11) 0.8539(8) -0.0269(6) 0.091(4) Uani 1 d . .
H15A H 0.0296(32) 0.8709(53) -0.0784(7) 0.137 Uiso 1 calc R .
H15B H 0.0646(49) 0.7865(11) -0.0240(33) 0.137 Uiso 1 calc R .
H15C H 0.1221(21) 0.8851(44) -0.0156(29) 0.137 Uiso 1 calc R .
C16 C -0.3501(9) 0.8806(8) 0.3630(7) 0.091(4) Uani 1 d . .
H16A H -0.3914(21) 0.8955(51) 0.3166(21) 0.136 Uiso 1 calc R .
H16B H -0.3837(25) 0.9088(44) 0.4073(29) 0.136 Uiso 1 calc R .
H16C H -0.3471(10) 0.8131(11) 0.3697(48) 0.136 Uiso 1 calc R .
C17 C -0.2373(7) 0.9189(6) 0.3560(6) 0.057(2) Uani 1 d . .
C18 C -0.1810(7) 0.9786(6) 0.4063(5) 0.056(2) Uani 1 d . .
H18 H -0.2048(7) 1.0049(6) 0.4526(5) 0.084 Uiso 1 calc R .
C19 C -0.0833(7) 0.9902(5) 0.3732(4) 0.046(2) Uani 1 d . .
C20 C 0.0102(7) 1.0487(6) 0.4016(5) 0.055(2) Uani 1 d . .
H20A H 0.0318(29) 1.0910(27) 0.3610(12) 0.082 Uiso 1 calc R .
H20B H 0.0695(16) 1.0078(6) 0.4157(30) 0.082 Uiso 1 calc R .
H20C H -0.0106(15) 1.0848(29) 0.4463(20) 0.082 Uiso 1 calc R .
C21 C -0.1785(11) 0.6612(9) 0.2151(8) 0.115(5) Uani 1 d . .
H21A H -0.1814(12) 0.6117(51) 0.2534(44) 0.172 Uiso 1 calc R .
H21B H -0.2183(21) 0.6422(70) 0.1690(14) 0.172 Uiso 1 calc R .
H21C H -0.2095(27) 0.7180(22) 0.2357(57) 0.172 Uiso 1 calc R .
C22 C -0.0645(10) 0.6792(7) 0.1952(6) 0.080(3) Uani 1 d . .
C23 C 0.0067(12) 0.6288(8) 0.1513(7) 0.094(4) Uani 1 d . .
H23 H -0.0065(12) 0.5705(8) 0.1278(7) 0.141 Uiso 1 calc R .
C24 C 0.1032(10) 0.6809(7) 0.1482(5) 0.078(3) Uani 1 d . .
C25 C 0.2054(11) 0.6618(9) 0.1078(6) 0.106(4) Uani 1 d . .
H25A H 0.1896(11) 0.6331(61) 0.0581(24) 0.160 Uiso 1 calc R .
H25B H 0.2494(34) 0.6196(52) 0.1389(26) 0.160 Uiso 1 calc R .
H25C H 0.2434(37) 0.7203(12) 0.1003(48) 0.160 Uiso 1 calc R .

loop_
_atom_type_symbol
_atom_type_description
_atom_type_scat_dispersion_real
_atom_type_scat_dispersion_imag
_atom_type_scat_source
C C 0.0033 0.0016 'International Tables Vol C Tables 4.2.6.8 and 6.1.1.4'
H H 0.0000 0.0000 'International Tables Vol C Tables 4.2.6.8 and 6.1.1.4'
N N 0.0061 0.0033 'International Tables Vol C Tables 4.2.6.8 and 6.1.1.4'
Ta Ta -0.7052 6.5227 'International Tables Vol C Tables 4.2.6.8 and 6.1.1.4'

loop_
_geom_angle_atom_site_label_1
_geom_angle_atom_site_label_2
_geom_angle_atom_site_label_3
_geom_angle
_geom_angle_site_symmetry_1
_geom_angle_site_symmetry_3
_geom_angle_publ_flag
N2 Ta N9 138.6(3) . . ?
N2 Ta N8 124.1(3) . . ?
N9 Ta N8 94.2(3) . . ?
N2 Ta N5 111.8(3) . . ?
N9 Ta N5 86.2(3) . . ?
N8 Ta N5 82.2(3) . . ?
N2 Ta N1 38.1(3) . . ?
N9 Ta N1 175.3(3) . . ?
N8 Ta N1 90.2(3) . . ?
N5 Ta N1 92.6(3) . . ?
N2 Ta N6 86.8(3) . . ?
N9 Ta N6 86.6(3) . . ?
N8 Ta N6 119.9(3) . . ?
N5 Ta N6 37.8(3) . . ?
N1 Ta N6 89.6(3) . . ?
N2 Ta N10 99.7(3) . . ?
N9 Ta N10 39.0(3) . . ?
N8 Ta N10 130.7(3) . . ?
N5 Ta N10 103.2(3) . . ?
N1 Ta N10 137.4(3) . . ?
N6 Ta N10 80.2(3) . . ?
N2 Ta N3 83.9(3) . . ?
N9 Ta N3 87.9(3) . . ?
N8 Ta N3 80.9(2) . . ?
N5 Ta N3 161.6(3) . . ?
N1 Ta N3 94.6(2) . . ?
N6 Ta N3 158.9(3) . . ?
N10 Ta N3 82.7(3) . . ?
C2 N1 N2 109.3(8) . . ?
C2 N1 Ta 175.6(6) . . ?
N2 N1 Ta 69.0(4) . . ?
C4 N2 N1 108.4(8) . . ?
C4 N2 Ta 175.2(6) . . ?
N1 N2 Ta 72.9(4) . . ?
C7 N3 N4 109.3(6) . . ?
C7 N3 Ta 132.1(5) . . ?
N4 N3 Ta 118.6(5) . . ?
C9 N4 N3 106.1(7) . . ?
C12 N5 N6 107.7(8) . . ?
C12 N5 Ta 164.8(7) . . ?
N6 N5 Ta 72.2(4) . . ?
C14 N6 N5 109.8(8) . . ?
C14 N6 Ta 164.3(7) . . ?
N5 N6 Ta 70.0(4) . . ?
C17 N7 N8 106.2(7) . . ?
C19 N8 N7 107.6(6) . . ?
C19 N8 Ta 132.5(11) . . ?
N3 C7 C8 107.2(7) . . ?
N3 C7 C6 126.3(7) . . ?
C8 C7 C6 126.4(8) . . ?
C7 C8 C9 106.2(7) . . ?
N4 C9 C8 111.2(8) . . ?
N4 C9 C10 120.0(9) . . ?
C8 C9 C10 128.8(8) . . ?
N5 C12 C13 107.1(10) . . ?
N5 C12 C11 121.5(10) . . ?
C13 C12 C11 131.4(10) . . ?
C14 C13 C12 107.8(9) . . ?
N6 C14 C13 107.5(10) . . ?
N6 C14 C15 122.0(11) . . ?
C13 C14 C15 130.5(9) . . ?
N7 C17 C18 112.3(8) . . ?
N7 C17 C16 119.0(9) . . ?
C18 C17 C16 128.7(10) . . ?
C19 C18 C17 104.7(8) . . ?
C18 C19 N8 109.2(7) . . ?
C18 C19 C20 128.4(7) . . ?
N8 C19 C20 122.4(7) . . ?
N9 C22 C23 108.9(10) . . ?
N9 C22 C21 119.3(10) . . ?
C23 C22 C21 131.7(10) . . ?
C22 C23 C24 107.9(9) . . ?
N10 C24 C23 106.7(10) . . ?
N10 C24 C25 122.1(11) . . ?
C23 C24 C25 131.2(10) . . ?

loop_
_geom_bond_atom_site_label_1
_geom_bond_atom_site_label_2
_geom_bond_distance
_geom_bond_site_symmetry_2
_geom_bond_publ_flag
Ta N2 2.059(7) . ?
Ta N9 2.076(7) . ?
Ta N8 2.102(7) . ?
Ta N5 2.105(7) . ?
Ta N1 2.109(7) . ?
Ta N6 2.133(6) . ?
Ta N10 2.152(8) . ?
Ta N3 2.162(6) . ?
N1 C2 1.341(11) . ?
N1 N2 1.361(9) . ?
N2 C4 1.337(11) . ?
N3 C7 1.375(10) . ?
N3 N4 1.393(9) . ?
N4 C9 1.323(11) . ?
N5 C12 1.352(12) . ?
N5 N6 1.374(10) . ?
N6 C14 1.323(11) . ?
N7 C17 1.312(11) . ?
N7 N8 1.389(9) . ?
N8 C19 1.372(9) . ?
N9 C22 1.325(11) . ?
N9 N10 1.412(11) . ?
N10 C24 1.335(11) . ?
C1 C2 1.486(14) . ?
C2 C3 1.38(2) . ?
C3 C4 1.371(14) . ?
C4 C5 1.49(2) . ?
C6 C7 1.479(12) . ?
